data_7243478
loop_
_publ_author_name
'Peng, Shuang'
'Qi, Yan-Jie'
'Li, Xin-Hao'
'Sun, Cai'
'Li, Ling-Yun'
'Li, Xin-Xiong'
'Zheng, Shou-Tian'
'Zhang, Qichun'

_publ_section_title
;
 Two isomeric zeolite-like metal--organic frameworks with mechanically
 responsive luminescence emission and gas adsorption properties
;
_journal_issue 34
_journal_name_full CrystEngComm
_journal_page_first 5753
_journal_page_last 5757
_journal_paper_doi 10.1039/D1CE00464F
_journal_volume 23
_journal_year 2021
_chemical_formula_sum 'C23 H20 Cd O7 P'
_chemical_formula_weight 565.77
_space_group_crystal_system monoclinic
_space_group_IT_number 14
_space_group_name_Hall '-P 2ybc'
_space_group_name_H-M_alt 'P 1 21/c 1'
_atom_sites_solution_hydrogens geom
_audit_creation_method SHELXL-2014/7
_audit_update_record
;
2021-03-31 deposited with the CCDC.	2021-05-20 downloaded from the CCDC.
;
_cell_angle_alpha 90
_cell_angle_beta 101.248(4)
_cell_angle_gamma 90
_cell_formula_units_Z 8
_cell_length_a 15.135(4)
_cell_length_b 22.028(5)
_cell_length_c 18.370(4)
_cell_measurement_reflns_used 20895
_cell_measurement_temperature 175(2)
_cell_measurement_theta_max 24.864
_cell_measurement_theta_min 2.674
_cell_volume 6007(2)
_computing_structure_refinement 'SHELXL-2014/7 (Sheldrick, 2014)'
_diffrn_ambient_temperature 175(2)
_diffrn_measured_fraction_theta_full 0.989
_diffrn_measured_fraction_theta_max 0.989
_diffrn_measurement_device_type 'Bruker Apex Duo II'
_diffrn_measurement_method multi-scan
_diffrn_radiation_type MoK\a
_diffrn_radiation_wavelength 0.71073
_diffrn_reflns_av_R_equivalents 0.0443
_diffrn_reflns_av_unetI/netI 0.0801
_diffrn_reflns_Laue_measured_fraction_full 0.989
_diffrn_reflns_Laue_measured_fraction_max 0.989
_diffrn_reflns_limit_h_max 18
_diffrn_reflns_limit_h_min -13
_diffrn_reflns_limit_k_max 26
_diffrn_reflns_limit_k_min -17
_diffrn_reflns_limit_l_max 14
_diffrn_reflns_limit_l_min -21
_diffrn_reflns_number 20446
_diffrn_reflns_point_group_measured_fraction_full 0.989
_diffrn_reflns_point_group_measured_fraction_max 0.989
_diffrn_reflns_theta_full 25.089
_diffrn_reflns_theta_max 25.089
_diffrn_reflns_theta_min 1.654
_exptl_absorpt_coefficient_mu 0.814
_exptl_crystal_colour colourless
_exptl_crystal_density_diffrn 1.251
_exptl_crystal_description rodelike
_exptl_crystal_F_000 2272
_exptl_crystal_size_max 0.12
_exptl_crystal_size_mid 0.06
_exptl_crystal_size_min 0.05
_platon_squeeze_details ' ?'
_refine_diff_density_max 0.659
_refine_diff_density_min -1.165
_refine_diff_density_rms 0.115
_refine_ls_extinction_method none
_refine_ls_goodness_of_fit_ref 1.004
_refine_ls_hydrogen_treatment constr
_refine_ls_matrix_type full
_refine_ls_number_parameters 541
_refine_ls_number_reflns 10563
_refine_ls_number_restraints 0
_refine_ls_restrained_S_all 1.004
_refine_ls_R_factor_all 0.0850
_refine_ls_R_factor_gt 0.0440
_refine_ls_shift/su_max 0.002
_refine_ls_shift/su_mean 0.000
_refine_ls_structure_factor_coef Fsqd
_refine_ls_weighting_details 'w=1/[\s^2^(Fo^2^)+(0.0480P)^2^] where P=(Fo^2^+2Fc^2^)/3'
_refine_ls_weighting_scheme calc
_refine_ls_wR_factor_gt 0.1110
_refine_ls_wR_factor_ref 0.1190
_reflns_Friedel_coverage 0.000
_reflns_number_gt 5913
_reflns_number_total 10563
_reflns_threshold_expression 'I > 2\s(I)'
_cod_data_source_file d1ce00464f2.cif
_cod_data_source_block 1
_cod_original_sg_symbol_H-M 'P 21/c'
_cod_database_code 7243478
_shelx_shelxl_version_number 2014/7
_shelx_space_group_comment
;
The symmetry employed for this shelxl refinement is uniquely defined
by the following loop, which should always be used as a source of
symmetry information in preference to the above space-group names.
They are only intended as comments.
;

loop_
_space_group_symop_operation_xyz
'x, y, z'
'-x, y+1/2, -z+1/2'
'-x, -y, -z'
'x, -y-1/2, z-1/2'

loop_
_atom_site_label
_atom_site_type_symbol
_atom_site_fract_x
_atom_site_fract_y
_atom_site_fract_z
_atom_site_U_iso_or_equiv
_atom_site_adp_type
_atom_site_occupancy
_atom_site_site_symmetry_order
_atom_site_calc_flag
_atom_site_refinement_flags_posn
_atom_site_refinement_flags_adp
_atom_site_refinement_flags_occupancy
_atom_site_disorder_assembly
_atom_site_disorder_group
Cd1 Cd 0.37486(2) 0.40362(2) 0.14368(2) 0.02861(12) Uani 1 1 d . . . . .
Cd2 Cd 0.88815(2) 0.90534(2) -0.11187(2) 0.02632(11) Uani 1 1 d . . . . .
O1 O 0.9025(2) 0.62604(15) 0.27310(17) 0.0282(9) Uani 1 1 d . . . . .
O2 O 0.3656(3) 1.12850(15) -0.24042(19) 0.0344(9) Uani 1 1 d . . . . .
O3 O 0.9121(3) 0.86319(17) 0.0098(2) 0.0506(12) Uani 1 1 d . . . . .
O4 O 0.8736(3) 0.80217(16) -0.0854(2) 0.0381(10) Uani 1 1 d . . . . .
O5 O 0.5339(3) 0.4094(2) 0.1844(2) 0.0537(12) Uani 1 1 d . . . . .
O6 O 0.4684(3) 0.4829(2) 0.1124(3) 0.0568(13) Uani 1 1 d . . . . .
O7 O 1.2135(3) 0.4161(2) 0.1120(2) 0.0626(14) Uani 1 1 d . . . . .
O8 O 1.2948(3) 0.49032(18) 0.1676(2) 0.0452(11) Uani 1 1 d . . . . .
O9 O 0.7927(3) 0.98183(18) -0.0845(2) 0.0439(10) Uani 1 1 d . . . . .
O10 O 0.7250(3) 0.90410(18) -0.1456(2) 0.0428(10) Uani 1 1 d . . . . .
O11 O 0.3639(3) 1.29896(16) 0.1150(2) 0.0409(10) Uani 1 1 d . . . . .
O12 O 0.3901(3) 1.36104(17) 0.0280(2) 0.0388(10) Uani 1 1 d . . . . .
O13 O -0.0360(3) 0.99408(18) -0.1405(2) 0.0404(10) Uani 1 1 d . . . . .
O14 O 0.0458(3) 0.91949(19) -0.0831(2) 0.0441(11) Uani 1 1 d . . . . .
P1 P 0.88735(9) 0.60100(6) 0.19634(7) 0.0247(3) Uani 1 1 d . . . . .
P2 P 0.37527(9) 1.10004(6) -0.16523(7) 0.0264(3) Uani 1 1 d . . . . .
C1 C 0.8808(3) 0.6628(2) 0.1303(3) 0.0250(12) Uani 1 1 d . . . . .
C2 C 0.8606(4) 0.6537(2) 0.0549(3) 0.0337(14) Uani 1 1 d . . . . .
H2B H 0.8449 0.6153 0.0356 0.040 Uiso 1 1 calc R U . . .
C3 C 0.8640(4) 0.7021(2) 0.0082(3) 0.0374(15) Uani 1 1 d . . . . .
H3A H 0.8520 0.6957 -0.0428 0.045 Uiso 1 1 calc R U . . .
C4 C 0.8844(4) 0.7590(2) 0.0348(3) 0.0355(14) Uani 1 1 d . . . . .
C5 C 0.9004(4) 0.7678(3) 0.1105(3) 0.0419(16) Uani 1 1 d . . . . .
H5A H 0.9120 0.8068 0.1293 0.050 Uiso 1 1 calc R U . . .
C6 C 0.8995(4) 0.7210(3) 0.1578(3) 0.0374(15) Uani 1 1 d . . . . .
H6A H 0.9115 0.7277 0.2088 0.045 Uiso 1 1 calc R U . . .
C7 C 0.8908(4) 0.8111(3) -0.0167(3) 0.0349(14) Uani 1 1 d . . . . .
C8 C 0.7888(3) 0.5566(2) 0.1750(3) 0.0247(12) Uani 1 1 d . . . . .
C9 C 0.7840(4) 0.5034(3) 0.2135(3) 0.0419(15) Uani 1 1 d . . . . .
H9A H 0.8353 0.4886 0.2447 0.050 Uiso 1 1 calc R U . . .
C10 C 0.7020(4) 0.4710(3) 0.2061(3) 0.0377(15) Uani 1 1 d . . . . .
H10A H 0.6993 0.4355 0.2329 0.045 Uiso 1 1 calc R U . . .
C11 C 0.6269(4) 0.4922(3) 0.1595(3) 0.0385(15) Uani 1 1 d . . . . .
C12 C 0.6302(4) 0.5468(3) 0.1203(4) 0.0562(19) Uani 1 1 d . . . . .
H12A H 0.5785 0.5620 0.0900 0.067 Uiso 1 1 calc R U . . .
C13 C 0.7113(4) 0.5775(3) 0.1272(3) 0.0461(16) Uani 1 1 d . . . . .
H13A H 0.7142 0.6127 0.0998 0.055 Uiso 1 1 calc R U . . .
C14 C 0.5361(4) 0.4594(3) 0.1504(4) 0.0425(17) Uani 1 1 d . . . . .
C15 C 0.9813(3) 0.5577(2) 0.1799(3) 0.0246(12) Uani 1 1 d . . . . .
C16 C 0.9741(4) 0.5074(3) 0.1321(3) 0.0466(16) Uani 1 1 d . . . . .
H16A H 0.9179 0.4931 0.1088 0.056 Uiso 1 1 calc R U . . .
C17 C 1.0526(4) 0.4792(3) 0.1202(3) 0.0428(16) Uani 1 1 d . . . . .
H17A H 1.0477 0.4461 0.0883 0.051 Uiso 1 1 calc R U . . .
C18 C 1.1423(4) 0.5496(3) 0.1995(3) 0.0350(14) Uani 1 1 d . . . . .
H18A H 1.1989 0.5642 0.2215 0.042 Uiso 1 1 calc R U . . .
C19 C 1.1350(4) 0.4983(3) 0.1530(3) 0.0345(14) Uani 1 1 d . . . . .
C20 C 1.0672(4) 0.5779(2) 0.2124(3) 0.0349(14) Uani 1 1 d . . . . .
H20A H 1.0731 0.6115 0.2436 0.042 Uiso 1 1 calc R U . . .
C21 C 1.2198(4) 0.4664(3) 0.1428(3) 0.0385(15) Uani 1 1 d . . . . .
C22 C 0.4751(3) 1.0531(2) -0.1431(3) 0.0270(12) Uani 1 1 d . . . . .
C23 C 0.5488(4) 1.0736(3) -0.0956(3) 0.0426(16) Uani 1 1 d . . . . .
H23A H 0.5459 1.1095 -0.0694 0.051 Uiso 1 1 calc R U . . .
C24 C 0.6291(4) 1.0410(3) -0.0861(3) 0.0405(15) Uani 1 1 d . . . . .
H24A H 0.6796 1.0558 -0.0538 0.049 Uiso 1 1 calc R U . . .
C25 C 0.6351(4) 0.9877(3) -0.1231(3) 0.0315(13) Uani 1 1 d . . . . .
C26 C 0.5573(4) 0.9670(3) -0.1703(3) 0.0422(16) Uani 1 1 d . . . . .
H26A H 0.5588 0.9303 -0.1949 0.051 Uiso 1 1 calc R U . . .
C27 C 0.4786(4) 0.9997(2) -0.1812(3) 0.0357(14) Uani 1 1 d . . . . .
H27A H 0.4280 0.9858 -0.2141 0.043 Uiso 1 1 calc R U . . .
C28 C 0.7217(4) 0.9553(3) -0.1175(3) 0.0311(14) Uani 1 1 d . . . . .
C29 C 0.3825(4) 1.1589(2) -0.0970(3) 0.0294(13) Uani 1 1 d . . . . .
C30 C 0.3435(4) 1.1523(3) -0.0344(3) 0.0390(15) Uani 1 1 d . . . . .
H30A H 0.3164 1.1159 -0.0254 0.047 Uiso 1 1 calc R U . . .
C31 C 0.3456(4) 1.2008(3) 0.0139(3) 0.0426(16) Uani 1 1 d . . . . .
H31A H 0.3230 1.1956 0.0571 0.051 Uiso 1 1 calc R U . . .
C32 C 0.3801(3) 1.2564(3) 0.0000(3) 0.0321(14) Uani 1 1 d . . . . .
C33 C 0.4230(4) 1.2612(3) -0.0607(3) 0.0454(17) Uani 1 1 d . . . . .
H33A H 0.4518 1.2971 -0.0692 0.054 Uiso 1 1 calc R U . . .
C34 C 0.4223(4) 1.2131(3) -0.1069(3) 0.0433(17) Uani 1 1 d . . . . .
H34A H 0.4504 1.2173 -0.1474 0.052 Uiso 1 1 calc R U . . .
C35 C 0.3793(4) 1.3092(3) 0.0500(3) 0.0307(13) Uani 1 1 d . . . . .
C36 C 0.2795(4) 1.0565(2) -0.1540(3) 0.0278(12) Uani 1 1 d . . . . .
C37 C 0.2857(4) 1.0045(3) -0.1107(3) 0.0345(14) Uani 1 1 d . . . . .
H37A H 0.3418 0.9888 -0.0893 0.041 Uiso 1 1 calc R U . . .
C38 C 0.2073(5) 0.9762(3) -0.0994(3) 0.0463(17) Uani 1 1 d . . . . .
H38A H 0.2115 0.9401 -0.0726 0.056 Uiso 1 1 calc R U . . .
C39 C 0.1229(4) 1.0008(3) -0.1274(3) 0.0328(14) Uani 1 1 d . . . . .
C40 C 0.1178(4) 1.0522(3) -0.1698(3) 0.0385(15) Uani 1 1 d . . . . .
H40A H 0.0614 1.0682 -0.1899 0.046 Uiso 1 1 calc R U . . .
C41 C 0.1945(4) 1.0813(2) -0.1838(3) 0.0336(14) Uani 1 1 d . . . . .
H41A H 0.1897 1.1164 -0.2124 0.040 Uiso 1 1 calc R U . . .
C42 C 0.0393(5) 0.9705(3) -0.1162(3) 0.0415(16) Uani 1 1 d . . . . .

loop_
_atom_site_aniso_label
_atom_site_aniso_U_11
_atom_site_aniso_U_22
_atom_site_aniso_U_33
_atom_site_aniso_U_23
_atom_site_aniso_U_13
_atom_site_aniso_U_12
Cd1 0.0254(2) 0.0265(2) 0.0357(2) -0.00282(18) 0.01041(18) -0.0004(2)
Cd2 0.0273(2) 0.0251(2) 0.0274(2) 0.00177(18) 0.00754(17) 0.00003(19)
O1 0.032(2) 0.031(2) 0.0238(19) 0.0031(16) 0.0112(17) -0.0002(18)
O2 0.042(2) 0.029(2) 0.033(2) 0.0001(17) 0.0072(18) -0.0007(19)
O3 0.093(4) 0.027(2) 0.036(2) 0.0095(19) 0.022(2) -0.001(2)
O4 0.046(3) 0.038(2) 0.033(2) 0.0082(18) 0.0137(19) -0.006(2)
O5 0.049(3) 0.064(3) 0.052(3) -0.003(2) 0.021(2) -0.027(3)
O6 0.028(3) 0.059(3) 0.084(4) -0.010(2) 0.013(3) -0.004(2)
O7 0.040(3) 0.080(4) 0.063(3) -0.029(3) -0.002(2) 0.028(3)
O8 0.029(3) 0.045(3) 0.063(3) 0.006(2) 0.011(2) 0.010(2)
O9 0.028(2) 0.051(3) 0.054(3) 0.001(2) 0.010(2) 0.012(2)
O10 0.045(3) 0.036(2) 0.048(2) -0.003(2) 0.009(2) 0.013(2)
O11 0.061(3) 0.029(2) 0.036(2) -0.0068(18) 0.018(2) 0.000(2)
O12 0.057(3) 0.027(2) 0.036(2) 0.0008(18) 0.016(2) 0.002(2)
O13 0.023(2) 0.044(3) 0.057(3) -0.004(2) 0.016(2) -0.004(2)
O14 0.036(3) 0.057(3) 0.038(2) 0.006(2) 0.0028(19) -0.014(2)
P1 0.0251(8) 0.0232(8) 0.0267(7) 0.0048(6) 0.0071(6) 0.0025(7)
P2 0.0249(8) 0.0266(8) 0.0298(7) -0.0008(6) 0.0104(6) 0.0006(7)
C1 0.025(3) 0.023(3) 0.030(3) 0.004(2) 0.013(2) 0.001(2)
C2 0.045(4) 0.021(3) 0.034(3) 0.004(2) 0.004(3) -0.001(3)
C3 0.055(4) 0.036(4) 0.019(3) 0.003(2) 0.005(3) -0.003(3)
C4 0.052(4) 0.019(3) 0.040(3) 0.008(3) 0.019(3) 0.004(3)
C5 0.071(5) 0.024(3) 0.034(3) -0.004(3) 0.019(3) -0.003(3)
C6 0.050(4) 0.036(4) 0.026(3) -0.003(3) 0.007(3) -0.010(3)
C7 0.031(3) 0.040(4) 0.037(4) 0.006(3) 0.016(3) 0.005(3)
C8 0.024(3) 0.022(3) 0.028(3) 0.002(2) 0.006(2) 0.000(2)
C9 0.044(4) 0.040(4) 0.039(4) 0.008(3) 0.001(3) -0.008(3)
C10 0.037(4) 0.041(4) 0.035(3) 0.007(3) 0.008(3) -0.008(3)
C11 0.035(4) 0.040(4) 0.047(4) -0.008(3) 0.023(3) -0.010(3)
C12 0.020(4) 0.074(5) 0.071(5) 0.006(4) 0.001(3) -0.001(4)
C13 0.036(4) 0.045(4) 0.055(4) 0.010(3) 0.006(3) -0.004(3)
C14 0.034(4) 0.051(5) 0.047(4) -0.021(3) 0.019(3) -0.017(3)
C15 0.024(3) 0.025(3) 0.025(3) 0.005(2) 0.004(2) 0.003(2)
C16 0.041(4) 0.045(4) 0.047(4) -0.012(3) -0.006(3) 0.009(3)
C17 0.030(4) 0.053(4) 0.046(4) -0.018(3) 0.011(3) 0.011(3)
C18 0.017(3) 0.039(4) 0.047(4) 0.004(3) 0.002(3) -0.001(3)
C19 0.035(4) 0.037(4) 0.030(3) 0.002(3) 0.004(3) 0.004(3)
C20 0.036(4) 0.027(3) 0.041(3) -0.005(2) 0.007(3) -0.003(3)
C21 0.037(4) 0.048(4) 0.031(3) 0.008(3) 0.008(3) 0.022(3)
C22 0.019(3) 0.031(3) 0.033(3) 0.004(2) 0.012(3) 0.002(3)
C23 0.042(4) 0.044(4) 0.043(4) -0.015(3) 0.013(3) 0.003(3)
C24 0.030(4) 0.042(4) 0.045(4) -0.019(3) -0.004(3) 0.007(3)
C25 0.025(3) 0.038(4) 0.032(3) 0.007(3) 0.008(3) 0.006(3)
C26 0.048(4) 0.025(3) 0.056(4) -0.001(3) 0.015(3) -0.003(3)
C27 0.020(3) 0.030(3) 0.059(4) -0.007(3) 0.014(3) -0.002(3)
C28 0.037(4) 0.030(4) 0.030(3) 0.007(3) 0.017(3) 0.003(3)
C29 0.029(3) 0.031(3) 0.031(3) -0.003(2) 0.013(3) -0.006(3)
C30 0.037(4) 0.038(4) 0.046(4) -0.007(3) 0.018(3) -0.007(3)
C31 0.053(4) 0.045(4) 0.038(3) -0.012(3) 0.028(3) -0.014(3)
C32 0.022(3) 0.042(4) 0.034(3) -0.003(3) 0.010(3) 0.008(3)
C33 0.067(5) 0.037(4) 0.038(4) -0.008(3) 0.026(3) -0.014(3)
C34 0.070(5) 0.030(3) 0.040(4) -0.003(3) 0.035(3) -0.012(3)
C35 0.025(3) 0.029(3) 0.039(3) -0.006(3) 0.009(3) 0.010(3)
C36 0.030(3) 0.022(3) 0.032(3) -0.005(2) 0.008(3) -0.001(3)
C37 0.016(3) 0.042(4) 0.046(4) 0.006(3) 0.006(3) -0.001(3)
C38 0.067(5) 0.032(4) 0.039(4) 0.000(3) 0.010(3) -0.015(3)
C39 0.022(3) 0.046(4) 0.032(3) -0.004(3) 0.010(3) -0.005(3)
C40 0.030(4) 0.038(4) 0.049(4) -0.015(3) 0.012(3) 0.000(3)
C41 0.028(3) 0.029(3) 0.046(3) 0.000(3) 0.013(3) 0.000(3)
C42 0.057(5) 0.045(4) 0.022(3) -0.008(3) 0.007(3) -0.014(4)

loop_
_atom_type_symbol
_atom_type_description
_atom_type_scat_dispersion_real
_atom_type_scat_dispersion_imag
_atom_type_scat_source
C C 0.0033 0.0016 'International Tables Vol C Tables 4.2.6.8 and 6.1.1.4'
O O 0.0106 0.0060 'International Tables Vol C Tables 4.2.6.8 and 6.1.1.4'
Cd Cd -0.8075 1.2024 'International Tables Vol C Tables 4.2.6.8 and 6.1.1.4'
P P 0.1023 0.0942 'International Tables Vol C Tables 4.2.6.8 and 6.1.1.4'
N N 0.0061 0.0033 'International Tables Vol C Tables 4.2.6.8 and 6.1.1.4'
H H 0.0000 0.0000 'International Tables Vol C Tables 4.2.6.8 and 6.1.1.4'

loop_
_geom_angle_atom_site_label_1
_geom_angle_atom_site_label_2
_geom_angle_atom_site_label_3
_geom_angle
_geom_angle_site_symmetry_1
_geom_angle_site_symmetry_3
_geom_angle_publ_flag
O2 Cd1 O8 87.11(13) 4_576 1_455 ?
O2 Cd1 O11 83.71(12) 4_576 1_545 ?
O8 Cd1 O11 144.95(14) 1_455 1_545 ?
O2 Cd1 O12 138.53(13) 4_576 1_545 ?
O8 Cd1 O12 129.21(14) 1_455 1_545 ?
O11 Cd1 O12 55.26(12) 1_545 1_545 ?
O2 Cd1 O5 88.07(14) 4_576 . ?
O8 Cd1 O5 115.13(15) 1_455 . ?
O11 Cd1 O5 98.32(15) 1_545 . ?
O12 Cd1 O5 91.91(14) 1_545 . ?
O2 Cd1 O6 126.95(15) 4_576 . ?
O8 Cd1 O6 78.59(14) 1_455 . ?
O11 Cd1 O6 132.74(13) 1_545 . ?
O12 Cd1 O6 84.71(14) 1_545 . ?
O5 Cd1 O6 54.94(15) . . ?
O2 Cd1 O7 90.97(15) 4_576 1_455 ?
O8 Cd1 O7 54.40(15) 1_455 1_455 ?
O11 Cd1 O7 91.93(15) 1_545 1_455 ?
O12 Cd1 O7 95.69(14) 1_545 1_455 ?
O5 Cd1 O7 169.53(16) . 1_455 ?
O6 Cd1 O7 118.57(17) . 1_455 ?
O2 Cd1 C35 111.70(15) 4_576 1_545 ?
O8 Cd1 C35 145.16(16) 1_455 1_545 ?
O11 Cd1 C35 28.22(13) 1_545 1_545 ?
O12 Cd1 C35 27.04(13) 1_545 1_545 ?
O5 Cd1 C35 95.27(15) . 1_545 ?
O6 Cd1 C35 108.61(15) . 1_545 ?
O7 Cd1 C35 94.77(15) 1_455 1_545 ?
O2 Cd1 C14 108.54(17) 4_576 . ?
O8 Cd1 C14 96.64(18) 1_455 . ?
O11 Cd1 C14 118.35(17) 1_545 . ?
O12 Cd1 C14 88.62(15) 1_545 . ?
O5 Cd1 C14 27.88(17) . . ?
O6 Cd1 C14 27.07(17) . . ?
O7 Cd1 C14 144.9(2) 1_455 . ?
C35 Cd1 C14 104.05(16) 1_545 . ?
O2 Cd1 C21 87.29(14) 4_576 1_455 ?
O8 Cd1 C21 27.38(16) 1_455 1_455 ?
O11 Cd1 C21 118.15(18) 1_545 1_455 ?
O12 Cd1 C21 115.45(16) 1_545 1_455 ?
O5 Cd1 C21 142.42(19) . 1_455 ?
O6 Cd1 C21 100.26(18) . 1_455 ?
O7 Cd1 C21 27.11(16) 1_455 1_455 ?
C35 Cd1 C21 120.98(19) 1_545 1_455 ?
C14 Cd1 C21 122.5(2) . 1_455 ?
O1 Cd2 O9 126.46(13) 4_575 . ?
O1 Cd2 O4 85.88(12) 4_575 . ?
O9 Cd2 O4 124.57(13) . . ?
O1 Cd2 O14 88.42(13) 4_575 1_655 ?
O9 Cd2 O14 119.77(15) . 1_655 ?
O4 Cd2 O14 102.32(14) . 1_655 ?
O1 Cd2 O13 84.62(12) 4_575 1_655 ?
O9 Cd2 O13 78.47(14) . 1_655 ?
O4 Cd2 O13 155.84(13) . 1_655 ?
O14 Cd2 O13 55.29(14) 1_655 1_655 ?
O1 Cd2 O3 136.79(13) 4_575 . ?
O9 Cd2 O3 93.83(14) . . ?
O4 Cd2 O3 55.26(13) . . ?
O14 Cd2 O3 83.06(15) 1_655 . ?
O13 Cd2 O3 122.46(15) 1_655 . ?
O1 Cd2 O10 92.09(12) 4_575 . ?
O9 Cd2 O10 54.69(14) . . ?
O4 Cd2 O10 84.83(14) . . ?
O14 Cd2 O10 172.86(14) 1_655 . ?
O13 Cd2 O10 117.66(14) 1_655 . ?
O3 Cd2 O10 101.32(14) . . ?
O1 Cd2 C7 112.00(15) 4_575 . ?
O9 Cd2 C7 110.22(15) . . ?
O4 Cd2 C7 27.50(14) . . ?
O14 Cd2 C7 94.00(16) 1_655 . ?
O13 Cd2 C7 145.69(17) 1_655 . ?
O3 Cd2 C7 27.80(14) . . ?
O10 Cd2 C7 92.42(15) . . ?
O1 Cd2 C42 84.25(14) 4_575 1_655 ?
O9 Cd2 C42 100.67(17) . 1_655 ?
O4 Cd2 C42 129.22(18) . 1_655 ?
O14 Cd2 C42 27.90(16) 1_655 1_655 ?
O13 Cd2 C42 27.50(16) 1_655 1_655 ?
O3 Cd2 C42 104.97(17) . 1_655 ?
O10 Cd2 C42 145.11(18) . 1_655 ?
C7 Cd2 C42 121.14(19) . 1_655 ?
O1 Cd2 C28 109.99(15) 4_575 . ?
O9 Cd2 C28 27.61(15) . . ?
O4 Cd2 C28 105.96(15) . . ?
O14 Cd2 C28 147.05(16) 1_655 . ?
O13 Cd2 C28 98.16(15) 1_655 . ?
O3 Cd2 C28 99.39(15) . . ?
O10 Cd2 C28 27.11(14) . . ?
C7 Cd2 C28 103.32(15) . . ?
C42 Cd2 C28 124.21(19) 1_655 . ?
P1 O1 Cd2 137.9(2) . 4_576 ?
P2 O2 Cd1 136.1(2) . 4_575 ?
C7 O3 Cd2 90.6(3) . . ?
C7 O4 Cd2 92.7(3) . . ?
C14 O5 Cd1 90.8(4) . . ?
C14 O6 Cd1 91.3(4) . . ?
C21 O7 Cd1 90.4(4) . 1_655 ?
C21 O8 Cd1 93.1(4) . 1_655 ?
C28 O9 Cd2 93.8(3) . . ?
C28 O10 Cd2 90.3(4) . . ?
C35 O11 Cd1 91.0(3) . 1_565 ?
C35 O12 Cd1 91.8(3) . 1_565 ?
C42 O13 Cd2 91.4(4) . 1_455 ?
C42 O14 Cd2 91.7(4) . 1_455 ?
O1 P1 C8 112.6(2) . . ?
O1 P1 C15 112.2(2) . . ?
C8 P1 C15 109.4(2) . . ?
O1 P1 C1 109.5(2) . . ?
C8 P1 C1 109.5(2) . . ?
C15 P1 C1 103.3(2) . . ?
O2 P2 C36 113.3(2) . . ?
O2 P2 C29 108.9(2) . . ?
C36 P2 C29 104.4(2) . . ?
O2 P2 C22 112.0(2) . . ?
C36 P2 C22 109.1(2) . . ?
C29 P2 C22 108.8(3) . . ?
C2 C1 C6 119.5(5) . . ?
C2 C1 P1 122.5(4) . . ?
C6 C1 P1 118.0(4) . . ?
C1 C2 C3 119.2(5) . . ?
C4 C3 C2 121.6(5) . . ?
C3 C4 C5 118.4(5) . . ?
C3 C4 C7 121.1(5) . . ?
C5 C4 C7 120.5(5) . . ?
C6 C5 C4 121.3(5) . . ?
C5 C6 C1 119.9(5) . . ?
O4 C7 O3 121.3(5) . . ?
O4 C7 C4 119.2(5) . . ?
O3 C7 C4 119.6(5) . . ?
O4 C7 Cd2 59.8(3) . . ?
O3 C7 Cd2 61.6(3) . . ?
C4 C7 Cd2 175.5(4) . . ?
C9 C8 C13 118.7(5) . . ?
C9 C8 P1 119.0(4) . . ?
C13 C8 P1 121.7(4) . . ?
C8 C9 C10 120.8(6) . . ?
C11 C10 C9 119.7(5) . . ?
C10 C11 C12 120.3(6) . . ?
C10 C11 C14 121.8(6) . . ?
C12 C11 C14 117.9(6) . . ?
C13 C12 C11 119.3(6) . . ?
C12 C13 C8 121.0(6) . . ?
O6 C14 O5 122.9(6) . . ?
O6 C14 C11 119.4(6) . . ?
O5 C14 C11 117.7(6) . . ?
O6 C14 Cd1 61.6(3) . . ?
O5 C14 Cd1 61.3(3) . . ?
C11 C14 Cd1 176.1(4) . . ?
C20 C15 C16 118.1(5) . . ?
C20 C15 P1 117.6(4) . . ?
C16 C15 P1 124.1(4) . . ?
C17 C16 C15 119.0(6) . . ?
C19 C17 C16 122.3(6) . . ?
C20 C18 C19 120.3(5) . . ?
C17 C19 C18 118.7(5) . . ?
C17 C19 C21 122.5(5) . . ?
C18 C19 C21 118.8(6) . . ?
C18 C20 C15 121.5(5) . . ?
O7 C21 O8 121.6(5) . . ?
O7 C21 C19 118.8(6) . . ?
O8 C21 C19 119.5(6) . . ?
O7 C21 Cd1 62.5(3) . 1_655 ?
O8 C21 Cd1 59.5(3) . 1_655 ?
C19 C21 Cd1 172.2(4) . 1_655 ?
C23 C22 C27 120.4(5) . . ?
C23 C22 P2 120.0(4) . . ?
C27 C22 P2 119.2(4) . . ?
C22 C23 C24 119.9(5) . . ?
C25 C24 C23 121.4(6) . . ?
C24 C25 C26 117.3(5) . . ?
C24 C25 C28 121.6(6) . . ?
C26 C25 C28 121.0(5) . . ?
C27 C26 C25 121.6(6) . . ?
C26 C27 C22 119.5(6) . . ?
O10 C28 O9 121.0(5) . . ?
O10 C28 C25 121.0(6) . . ?
O9 C28 C25 117.9(5) . . ?
O10 C28 Cd2 62.6(3) . . ?
O9 C28 Cd2 58.5(3) . . ?
C25 C28 Cd2 174.5(4) . . ?
C34 C29 C30 117.9(5) . . ?
C34 C29 P2 120.5(4) . . ?
C30 C29 P2 121.5(4) . . ?
C31 C30 C29 119.1(5) . . ?
C32 C31 C30 122.0(5) . . ?
C31 C32 C33 117.9(5) . . ?
C31 C32 C35 122.3(5) . . ?
C33 C32 C35 119.6(5) . . ?
C34 C33 C32 119.4(5) . . ?
C33 C34 C29 123.3(5) . . ?
O12 C35 O11 121.9(5) . . ?
O12 C35 C32 120.5(5) . . ?
O11 C35 C32 117.6(5) . . ?
O12 C35 Cd1 61.2(3) . 1_565 ?
O11 C35 Cd1 60.7(3) . 1_565 ?
C32 C35 Cd1 178.3(4) . 1_565 ?
C37 C36 C41 119.9(5) . . ?
C37 C36 P2 123.0(4) . . ?
C41 C36 P2 116.6(4) . . ?
C36 C37 C38 119.4(6) . . ?
C37 C38 C39 121.3(5) . . ?
C40 C39 C38 118.6(5) . . ?
C40 C39 C42 119.9(6) . . ?
C38 C39 C42 121.4(6) . . ?
C39 C40 C41 121.9(6) . . ?
C40 C41 C36 118.7(5) . . ?
O13 C42 O14 121.1(6) . . ?
O13 C42 C39 120.3(6) . . ?
O14 C42 C39 118.5(6) . . ?
O13 C42 Cd2 61.1(3) . 1_455 ?
O14 C42 Cd2 60.4(3) . 1_455 ?
C39 C42 Cd2 172.1(4) . 1_455 ?

loop_
_geom_bond_atom_site_label_1
_geom_bond_atom_site_label_2
_geom_bond_distance
_geom_bond_site_symmetry_2
_geom_bond_publ_flag
Cd1 O2 2.274(3) 4_576 ?
Cd1 O8 2.348(4) 1_455 ?
Cd1 O11 2.363(4) 1_545 ?
Cd1 O12 2.374(3) 1_545 ?
Cd1 O5 2.380(4) . ?
Cd1 O6 2.388(4) . ?
Cd1 O7 2.413(4) 1_455 ?
Cd1 C35 2.709(5) 1_545 ?
Cd1 C14 2.713(6) . ?
Cd1 C21 2.722(6) 1_455 ?
Cd2 O1 2.274(3) 4_575 ?
Cd2 O9 2.337(4) . ?
Cd2 O4 2.344(4) . ?
Cd2 O14 2.362(4) 1_655 ?
Cd2 O13 2.378(4) 1_655 ?
Cd2 O3 2.382(4) . ?
Cd2 O10 2.426(4) . ?
Cd2 C7 2.708(5) . ?
Cd2 C42 2.715(6) 1_655 ?
Cd2 C28 2.733(6) . ?
O1 P1 1.490(3) . ?
O1 Cd2 2.274(3) 4_576 ?
O2 P2 1.498(4) . ?
O2 Cd1 2.274(3) 4_575 ?
O3 C7 1.263(6) . ?
O4 C7 1.252(6) . ?
O5 C14 1.269(7) . ?
O6 C14 1.235(8) . ?
O7 C21 1.241(7) . ?
O7 Cd1 2.413(4) 1_655 ?
O8 C21 1.254(7) . ?
O8 Cd1 2.348(4) 1_655 ?
O9 C28 1.269(7) . ?
O10 C28 1.246(6) . ?
O11 C35 1.281(6) . ?
O11 Cd1 2.364(4) 1_565 ?
O12 C35 1.232(6) . ?
O12 Cd1 2.374(3) 1_565 ?
O13 C42 1.254(7) . ?
O13 Cd2 2.378(4) 1_455 ?
O14 C42 1.271(7) . ?
O14 Cd2 2.362(4) 1_455 ?
P1 C8 1.763(5) . ?
P1 C15 1.786(5) . ?
P1 C1 1.814(5) . ?
P2 C36 1.784(5) . ?
P2 C29 1.792(5) . ?
P2 C22 1.811(5) . ?
C1 C2 1.374(7) . ?
C1 C6 1.386(7) . ?
C2 C3 1.374(7) . ?
C3 C4 1.358(7) . ?
C4 C5 1.377(7) . ?
C4 C7 1.504(7) . ?
C5 C6 1.352(7) . ?
C8 C9 1.377(7) . ?
C8 C13 1.399(8) . ?
C9 C10 1.414(7) . ?
C10 C11 1.364(8) . ?
C11 C12 1.408(8) . ?
C11 C14 1.533(8) . ?
C12 C13 1.385(8) . ?
C15 C20 1.394(7) . ?
C15 C16 1.403(7) . ?
C16 C17 1.396(7) . ?
C17 C19 1.342(8) . ?
C18 C20 1.358(7) . ?
C18 C19 1.408(7) . ?
C19 C21 1.507(8) . ?
C21 Cd1 2.722(6) 1_655 ?
C22 C23 1.353(8) . ?
C22 C27 1.375(7) . ?
C23 C24 1.393(8) . ?
C24 C25 1.369(7) . ?
C25 C26 1.396(8) . ?
C25 C28 1.477(7) . ?
C26 C27 1.372(7) . ?
C29 C34 1.367(7) . ?
C29 C30 1.398(6) . ?
C30 C31 1.386(7) . ?
C31 C32 1.374(7) . ?
C32 C33 1.399(6) . ?
C32 C35 1.484(7) . ?
C33 C34 1.356(7) . ?
C35 Cd1 2.709(5) 1_565 ?
C36 C37 1.386(7) . ?
C36 C41 1.406(7) . ?
C37 C38 1.391(7) . ?
C38 C39 1.391(8) . ?
C39 C40 1.368(8) . ?
C39 C42 1.480(8) . ?
C40 C41 1.394(7) . ?
C42 Cd2 2.715(6) 1_455 ?

loop_
_platon_squeeze_void_nr
_platon_squeeze_void_average_x
_platon_squeeze_void_average_y
_platon_squeeze_void_average_z
_platon_squeeze_void_volume
_platon_squeeze_void_count_electrons
1 -0.220 0.250 0.029 1283.5 253.1
2 0.209 0.750 0.305 1283.4 251.7
